data_7712615
loop_
_publ_author_name
'Xu, Shi-Nuo'
'Zheng, Yan'
'Ye, Jing-Yao'
'Chen, Zhong-Yang'
'Yan, Jian-Feng'
'Geng, Yan-Hou'
'Hong, Wenjing'
'Yuan, Yao-Feng'

_publ_section_title
;
 Conductance of <i>o</i>-carborane-based wires with different substitution
 patterns.
;
_journal_name_full 'Dalton transactions (Cambridge, England : 2003)'
_journal_paper_doi 10.1039/d3dt00011g
_journal_year 2023
_chemical_formula_sum 'C20 H12 N2'
_chemical_formula_weight 280.32
_space_group_crystal_system triclinic
_space_group_IT_number 2
_space_group_name_Hall '-P 1'
_space_group_name_H-M_alt 'P -1'
_atom_sites_solution_hydrogens geom
_audit_creation_method SHELXL-2013
_audit_update_record
;
2022-12-03 deposited with the CCDC.	2023-03-13 downloaded from the CCDC.
;
_cell_angle_alpha 99.63(4)
_cell_angle_beta 116.10(3)
_cell_angle_gamma 98.13(4)
_cell_formula_units_Z 2
_cell_length_a 9.183(6)
_cell_length_b 9.523(8)
_cell_length_c 10.047(9)
_cell_measurement_reflns_used 4033
_cell_measurement_temperature 296(2)
_cell_measurement_theta_max 27.0058
_cell_measurement_theta_min 2.3380
_cell_volume 754.6(11)
_computing_structure_refinement 'SHELXL-2013 (Sheldrick, 2013)'
_diffrn_ambient_temperature 296(2)
_diffrn_measured_fraction_theta_full 0.985
_diffrn_measured_fraction_theta_max 0.972
_diffrn_measurement_device_type 'CCD area detector'
_diffrn_radiation_type MoK\a
_diffrn_radiation_wavelength 0.71073
_diffrn_reflns_av_R_equivalents 0.0627
_diffrn_reflns_av_unetI/netI 0.0598
_diffrn_reflns_Laue_measured_fraction_full 0.985
_diffrn_reflns_Laue_measured_fraction_max 0.972
_diffrn_reflns_limit_h_max 11
_diffrn_reflns_limit_h_min -11
_diffrn_reflns_limit_k_max 11
_diffrn_reflns_limit_k_min -12
_diffrn_reflns_limit_l_max 12
_diffrn_reflns_limit_l_min -12
_diffrn_reflns_number 14256
_diffrn_reflns_point_group_measured_fraction_full 0.985
_diffrn_reflns_point_group_measured_fraction_max 0.972
_diffrn_reflns_theta_full 25.242
_diffrn_reflns_theta_max 27.167
_diffrn_reflns_theta_min 2.236
_exptl_absorpt_coefficient_mu 0.073
_exptl_crystal_density_diffrn 1.234
_exptl_crystal_description block
_exptl_crystal_F_000 292
_refine_diff_density_max 0.198
_refine_diff_density_min -0.154
_refine_diff_density_rms 0.041
_refine_ls_extinction_coef 0.065(9)
_refine_ls_extinction_expression Fc^*^=kFc[1+0.001xFc^2^\l^3^/sin(2\q)]^-1/4^
_refine_ls_extinction_method SHELXL
_refine_ls_goodness_of_fit_ref 1.052
_refine_ls_hydrogen_treatment constr
_refine_ls_matrix_type full
_refine_ls_number_parameters 200
_refine_ls_number_reflns 3247
_refine_ls_number_restraints 0
_refine_ls_restrained_S_all 1.052
_refine_ls_R_factor_all 0.0785
_refine_ls_R_factor_gt 0.0439
_refine_ls_shift/su_max 0.000
_refine_ls_shift/su_mean 0.000
_refine_ls_structure_factor_coef Fsqd
_refine_ls_weighting_details
;
 w=1/[\s^2^(Fo^2^)+(0.0603P)^2^+0.0352P]
 where P=(Fo^2^+2Fc^2^)/3
;
_refine_ls_weighting_scheme calc
_refine_ls_wR_factor_gt 0.1090
_refine_ls_wR_factor_ref 0.1225
_reflns_Friedel_coverage 0.000
_reflns_number_gt 2229
_reflns_number_total 3247
_reflns_threshold_expression 'I > 2\s(I)'
_cod_data_source_file d3dt00011g2.cif
_cod_data_source_block m-3ph
_cod_database_code 7712615
_shelx_space_group_comment
;
The symmetry employed for this shelxl refinement is uniquely defined
by the following loop, which should always be used as a source of
symmetry information in preference to the above space-group names.
They are only intended as comments.
;
_shelxl_version_number 2013-2

loop_
_space_group_symop_operation_xyz
'x, y, z'
'-x, -y, -z'

loop_
_atom_site_label
_atom_site_type_symbol
_atom_site_fract_x
_atom_site_fract_y
_atom_site_fract_z
_atom_site_U_iso_or_equiv
_atom_site_adp_type
_atom_site_occupancy
_atom_site_site_symmetry_order
_atom_site_calc_flag
_atom_site_refinement_flags_posn
_atom_site_refinement_flags_adp
_atom_site_refinement_flags_occupancy
_atom_site_disorder_assembly
_atom_site_disorder_group
N001 N 0.69549(17) 0.54736(15) 0.16837(17) 0.0396(4) Uani 1 1 d . . . . .
C002 C 0.75914(18) 0.24916(15) 0.63118(17) 0.0253(3) Uani 1 1 d . . . . .
C003 C 0.61775(17) 0.08996(15) 0.30065(17) 0.0251(3) Uani 1 1 d . . . . .
C004 C 0.72123(17) 0.02878(15) 0.42818(17) 0.0246(3) Uani 1 1 d . . . . .
N005 N 1.1100(2) 0.72480(15) 0.95899(17) 0.0458(4) Uani 1 1 d . . . . .
C006 C 0.67780(18) 0.22838(15) 0.29119(17) 0.0264(3) Uani 1 1 d . . . . .
H006 H 0.7843 0.2832 0.3646 0.032 Uiso 1 1 calc R U . . .
C007 C 0.79026(17) 0.10513(15) 0.58307(17) 0.0254(3) Uani 1 1 d . . . . .
C008 C 0.45935(18) 0.00968(16) 0.18705(17) 0.0292(4) Uani 1 1 d . . . . .
H008 H 0.4181 -0.0840 0.1902 0.035 Uiso 1 1 calc R U . . .
C009 C 0.57978(18) 0.28549(15) 0.17284(17) 0.0268(4) Uani 1 1 d . . . . .
C00A C 0.75272(18) -0.10743(16) 0.39276(18) 0.0292(4) Uani 1 1 d . . . . .
H00A H 0.7062 -0.1594 0.2906 0.035 Uiso 1 1 calc R U . . .
C00B C 0.8634(2) 0.50173(16) 0.77719(18) 0.0311(4) Uani 1 1 d . . . . .
C00C C 0.64384(19) 0.43086(17) 0.16801(18) 0.0299(4) Uani 1 1 d . . . . .
C00D C 0.89220(19) 0.36783(16) 0.72961(17) 0.0279(4) Uani 1 1 d . . . . .
H00D H 1.0012 0.3577 0.7639 0.034 Uiso 1 1 calc R U . . .
C00E C 0.42059(19) 0.20554(16) 0.06138(17) 0.0300(4) Uani 1 1 d . . . . .
H00E H 0.3548 0.2445 -0.0170 0.036 Uiso 1 1 calc R U . . .
C00F C 0.59733(19) 0.26747(17) 0.58360(19) 0.0320(4) Uani 1 1 d . . . . .
H00F H 0.5066 0.1890 0.5176 0.038 Uiso 1 1 calc R U . . .
C00G C 0.85222(19) -0.16697(17) 0.5071(2) 0.0333(4) Uani 1 1 d . . . . .
H00G H 0.8732 -0.2576 0.4815 0.040 Uiso 1 1 calc R U . . .
C00H C 0.92023(19) -0.09178(17) 0.65922(19) 0.0353(4) Uani 1 1 d . . . . .
H00H H 0.9869 -0.1317 0.7362 0.042 Uiso 1 1 calc R U . . .
C00I C 0.88892(19) 0.04276(16) 0.69662(18) 0.0322(4) Uani 1 1 d . . . . .
H00I H 0.9344 0.0927 0.7993 0.039 Uiso 1 1 calc R U . . .
C00J C 0.36201(19) 0.06698(17) 0.06940(18) 0.0321(4) Uani 1 1 d . . . . .
H00J H 0.2562 0.0117 -0.0050 0.038 Uiso 1 1 calc R U . . .
C00K C 1.0026(2) 0.62482(17) 0.87894(19) 0.0347(4) Uani 1 1 d . . . . .
C00L C 0.5700(2) 0.40042(18) 0.6330(2) 0.0409(4) Uani 1 1 d . . . . .
H00L H 0.4612 0.4103 0.6012 0.049 Uiso 1 1 calc R U . . .
C00M C 0.7022(2) 0.51847(18) 0.7289(2) 0.0407(4) Uani 1 1 d . . . . .
H00M H 0.6836 0.6085 0.7609 0.049 Uiso 1 1 calc R U . . .

loop_
_atom_site_aniso_label
_atom_site_aniso_U_11
_atom_site_aniso_U_22
_atom_site_aniso_U_33
_atom_site_aniso_U_23
_atom_site_aniso_U_13
_atom_site_aniso_U_12
N001 0.0382(8) 0.0300(8) 0.0455(9) 0.0131(7) 0.0147(7) 0.0072(6)
C002 0.0286(8) 0.0245(8) 0.0245(8) 0.0079(6) 0.0140(6) 0.0047(6)
C003 0.0272(8) 0.0248(8) 0.0236(8) 0.0033(6) 0.0138(6) 0.0049(6)
C004 0.0211(7) 0.0224(8) 0.0281(8) 0.0052(6) 0.0118(6) -0.0001(6)
N005 0.0596(10) 0.0307(8) 0.0366(9) 0.0048(7) 0.0178(8) 0.0012(7)
C006 0.0244(8) 0.0242(8) 0.0265(8) 0.0030(6) 0.0108(6) 0.0025(6)
C007 0.0230(8) 0.0234(8) 0.0303(9) 0.0074(6) 0.0136(6) 0.0027(6)
C008 0.0311(8) 0.0248(8) 0.0291(9) 0.0053(7) 0.0139(7) 0.0022(6)
C009 0.0310(8) 0.0230(8) 0.0286(9) 0.0051(6) 0.0169(7) 0.0059(6)
C00A 0.0285(8) 0.0256(8) 0.0307(9) 0.0040(7) 0.0139(7) 0.0028(6)
C00B 0.0395(9) 0.0246(8) 0.0302(9) 0.0069(7) 0.0184(7) 0.0049(7)
C00C 0.0311(9) 0.0274(9) 0.0302(9) 0.0080(7) 0.0133(7) 0.0080(7)
C00D 0.0293(8) 0.0274(8) 0.0271(9) 0.0095(6) 0.0128(7) 0.0062(6)
C00E 0.0333(9) 0.0292(8) 0.0251(9) 0.0062(7) 0.0118(7) 0.0087(7)
C00F 0.0320(9) 0.0294(8) 0.0355(10) 0.0063(7) 0.0183(7) 0.0047(7)
C00G 0.0321(9) 0.0229(8) 0.0429(10) 0.0076(7) 0.0163(7) 0.0073(6)
C00H 0.0320(9) 0.0306(9) 0.0369(10) 0.0139(7) 0.0089(7) 0.0085(7)
C00I 0.0330(9) 0.0297(8) 0.0266(9) 0.0060(7) 0.0094(7) 0.0042(7)
C00J 0.0280(8) 0.0294(8) 0.0284(9) 0.0032(7) 0.0077(7) 0.0008(6)
C00K 0.0476(10) 0.0245(8) 0.0304(9) 0.0072(7) 0.0180(8) 0.0062(7)
C00L 0.0357(10) 0.0379(10) 0.0538(12) 0.0070(8) 0.0261(9) 0.0120(8)
C00M 0.0484(11) 0.0294(9) 0.0507(11) 0.0055(8) 0.0300(9) 0.0120(8)

loop_
_atom_type_symbol
_atom_type_description
_atom_type_scat_dispersion_real
_atom_type_scat_dispersion_imag
_atom_type_scat_source
C C 0.0033 0.0016 'International Tables Vol C Tables 4.2.6.8 and 6.1.1.4'
H H 0.0000 0.0000 'International Tables Vol C Tables 4.2.6.8 and 6.1.1.4'
N N 0.0061 0.0033 'International Tables Vol C Tables 4.2.6.8 and 6.1.1.4'

loop_
_geom_angle_atom_site_label_1
_geom_angle_atom_site_label_2
_geom_angle_atom_site_label_3
_geom_angle
_geom_angle_site_symmetry_1
_geom_angle_site_symmetry_3
_geom_angle_publ_flag
C00D C002 C00F 118.41(15) . . ?
C00D C002 C007 120.14(14) . . ?
C00F C002 C007 121.42(14) . . ?
C006 C003 C008 118.23(15) . . ?
C006 C003 C004 120.80(14) . . ?
C008 C003 C004 120.97(13) . . ?
C00A C004 C007 118.89(14) . . ?
C00A C004 C003 118.92(14) . . ?
C007 C004 C003 122.18(14) . . ?
C009 C006 C003 120.48(14) . . ?
C009 C006 H006 119.8 . . ?
C003 C006 H006 119.8 . . ?
C00I C007 C004 119.18(15) . . ?
C00I C007 C002 118.39(15) . . ?
C004 C007 C002 122.42(14) . . ?
C00J C008 C003 121.11(14) . . ?
C00J C008 H008 119.4 . . ?
C003 C008 H008 119.4 . . ?
C00E C009 C006 120.87(14) . . ?
C00E C009 C00C 119.86(15) . . ?
C006 C009 C00C 119.25(14) . . ?
C00G C00A C004 121.07(16) . . ?
C00G C00A H00A 119.5 . . ?
C004 C00A H00A 119.5 . . ?
C00M C00B C00D 120.73(15) . . ?
C00M C00B C00K 119.37(15) . . ?
C00D C00B C00K 119.89(15) . . ?
N001 C00C C009 178.07(17) . . ?
C002 C00D C00B 120.26(15) . . ?
C002 C00D H00D 119.9 . . ?
C00B C00D H00D 119.9 . . ?
C00J C00E C009 118.63(15) . . ?
C00J C00E H00E 120.7 . . ?
C009 C00E H00E 120.7 . . ?
C00L C00F C002 120.91(15) . . ?
C00L C00F H00F 119.5 . . ?
C002 C00F H00F 119.5 . . ?
C00H C00G C00A 119.99(16) . . ?
C00H C00G H00G 120.0 . . ?
C00A C00G H00G 120.0 . . ?
C00I C00H C00G 119.76(15) . . ?
C00I C00H H00H 120.1 . . ?
C00G C00H H00H 120.1 . . ?
C00H C00I C007 121.10(16) . . ?
C00H C00I H00I 119.5 . . ?
C007 C00I H00I 119.5 . . ?
C00E C00J C008 120.66(15) . . ?
C00E C00J H00J 119.7 . . ?
C008 C00J H00J 119.7 . . ?
N005 C00K C00B 178.16(18) . . ?
C00M C00L C00F 120.51(16) . . ?
C00M C00L H00L 119.7 . . ?
C00F C00L H00L 119.7 . . ?
C00L C00M C00B 119.16(16) . . ?
C00L C00M H00M 120.4 . . ?
C00B C00M H00M 120.4 . . ?

loop_
_geom_bond_atom_site_label_1
_geom_bond_atom_site_label_2
_geom_bond_distance
_geom_bond_site_symmetry_2
_geom_bond_publ_flag
N001 C00C 1.142(2) . ?
C002 C00D 1.386(2) . ?
C002 C00F 1.394(2) . ?
C002 C007 1.486(2) . ?
C003 C006 1.390(2) . ?
C003 C008 1.391(2) . ?
C003 C004 1.490(2) . ?
C004 C00A 1.391(2) . ?
C004 C007 1.405(2) . ?
N005 C00K 1.143(2) . ?
C006 C009 1.390(2) . ?
C006 H006 0.9300 . ?
C007 C00I 1.395(2) . ?
C008 C00J 1.385(2) . ?
C008 H008 0.9300 . ?
C009 C00E 1.389(2) . ?
C009 C00C 1.443(2) . ?
C00A C00G 1.385(2) . ?
C00A H00A 0.9300 . ?
C00B C00M 1.383(2) . ?
C00B C00D 1.388(2) . ?
C00B C00K 1.442(3) . ?
C00D H00D 0.9300 . ?
C00E C00J 1.382(2) . ?
C00E H00E 0.9300 . ?
C00F C00L 1.379(2) . ?
C00F H00F 0.9300 . ?
C00G C00H 1.380(3) . ?
C00G H00G 0.9300 . ?
C00H C00I 1.380(2) . ?
C00H H00H 0.9300 . ?
C00I H00I 0.9300 . ?
C00J H00J 0.9300 . ?
C00L C00M 1.375(3) . ?
C00L H00L 0.9300 . ?
C00M H00M 0.9300 . ?

loop_
_geom_torsion_atom_site_label_1
_geom_torsion_atom_site_label_2
_geom_torsion_atom_site_label_3
_geom_torsion_atom_site_label_4
_geom_torsion
_geom_torsion_site_symmetry_1
_geom_torsion_site_symmetry_2
_geom_torsion_site_symmetry_3
_geom_torsion_site_symmetry_4
_geom_torsion_publ_flag
C006 C003 C004 C00A -125.01(16) . . . . ?
C008 C003 C004 C00A 54.3(2) . . . . ?
C006 C003 C004 C007 54.0(2) . . . . ?
C008 C003 C004 C007 -126.70(16) . . . . ?
C008 C003 C006 C009 1.4(2) . . . . ?
C004 C003 C006 C009 -179.26(13) . . . . ?
C00A C004 C007 C00I 0.4(2) . . . . ?
C003 C004 C007 C00I -178.63(13) . . . . ?
C00A C004 C007 C002 -178.27(13) . . . . ?
C003 C004 C007 C002 2.7(2) . . . . ?
C00D C002 C007 C00I 54.28(19) . . . . ?
C00F C002 C007 C00I -123.48(16) . . . . ?
C00D C002 C007 C004 -127.07(16) . . . . ?
C00F C002 C007 C004 55.2(2) . . . . ?
C006 C003 C008 C00J -1.5(2) . . . . ?
C004 C003 C008 C00J 179.19(14) . . . . ?
C003 C006 C009 C00E -0.3(2) . . . . ?
C003 C006 C009 C00C 178.53(13) . . . . ?
C007 C004 C00A C00G -0.9(2) . . . . ?
C003 C004 C00A C00G 178.09(13) . . . . ?
C00F C002 C00D C00B -0.9(2) . . . . ?
C007 C002 C00D C00B -178.70(13) . . . . ?
C00M C00B C00D C002 0.8(2) . . . . ?
C00K C00B C00D C002 -179.67(14) . . . . ?
C006 C009 C00E C00J -0.7(2) . . . . ?
C00C C009 C00E C00J -179.58(14) . . . . ?
C00D C002 C00F C00L 0.1(2) . . . . ?
C007 C002 C00F C00L 177.86(14) . . . . ?
C004 C00A C00G C00H 0.8(2) . . . . ?
C00A C00G C00H C00I -0.1(2) . . . . ?
C00G C00H C00I C007 -0.4(2) . . . . ?
C004 C007 C00I C00H 0.3(2) . . . . ?
C002 C007 C00I C00H 179.01(13) . . . . ?
C009 C00E C00J C008 0.7(2) . . . . ?
C003 C008 C00J C00E 0.4(2) . . . . ?
C002 C00F C00L C00M 0.9(3) . . . . ?
C00F C00L C00M C00B -1.0(3) . . . . ?
C00D C00B C00M C00L 0.1(3) . . . . ?
C00K C00B C00M C00L -179.42(16) . . . . ?
